data_4311974
loop_
_publ_author_name
Kong
'Dmitri G. Medvedev'
'Abraham Clearfield'

_publ_section_title
;
 DOTP-Manganese and -Nickel Complexes: from a Tetrahedral Network with
 12-Membered Rings to an Ionic Phosphonate
;
_journal_name_full 'Inorganic Chemistry'
_journal_page_first 7308
_journal_page_last 7314
_journal_paper_doi 10.1021/ic040076m
_journal_volume 43
_journal_year 2004
_chemical_formula_sum 'C12 H32 Mn N4 O12 P4'
_chemical_formula_weight 603.24
_chemical_name_systematic
;
  ?
;
_space_group_IT_number 130
_symmetry_cell_setting tetragonal
_symmetry_space_group_name_Hall '-P 4a 2ac'
_symmetry_space_group_name_H-M 'P 4/n c c :2'
_atom_sites_solution_hydrogens geom
_atom_sites_solution_primary direct
_atom_sites_solution_secondary difmap
_audit_creation_method SHELXL-97
_cell_angle_alpha 90.00
_cell_angle_beta 90.00
_cell_angle_gamma 90.00
_cell_formula_units_Z 4
_cell_length_a 12.349(2)
_cell_length_b 12.349(2)
_cell_length_c 14.066(4)
_cell_measurement_temperature 383(2)
_cell_volume 2145.0(8)
_computing_structure_refinement 'SHELXL-97 (Sheldrick, 1997)'
_computing_structure_solution 'SHELXS-97 (Sheldrick, 1990)'
_diffrn_ambient_temperature 383(2)
_diffrn_measured_fraction_theta_full 0.994
_diffrn_measured_fraction_theta_max 0.994
_diffrn_radiation_monochromator graphite
_diffrn_radiation_source 'fine-focus sealed tube'
_diffrn_radiation_type MoK\a
_diffrn_radiation_wavelength 0.71073
_diffrn_reflns_av_R_equivalents 0.0211
_diffrn_reflns_av_sigmaI/netI 0.0116
_diffrn_reflns_limit_h_max 13
_diffrn_reflns_limit_h_min -10
_diffrn_reflns_limit_k_max 13
_diffrn_reflns_limit_k_min -13
_diffrn_reflns_limit_l_max 15
_diffrn_reflns_limit_l_min -13
_diffrn_reflns_number 8412
_diffrn_reflns_theta_full 23.26
_diffrn_reflns_theta_max 23.26
_diffrn_reflns_theta_min 3.30
_exptl_absorpt_coefficient_mu 0.986
_exptl_crystal_density_diffrn 1.868
_exptl_crystal_density_method 'not measured'
_exptl_crystal_F_000 1252
_refine_diff_density_max 2.277
_refine_diff_density_min -0.526
_refine_diff_density_rms 0.113
_refine_ls_extinction_coef 0.0018(8)
_refine_ls_extinction_expression Fc^*^=kFc[1+0.001xFc^2^\l^3^/sin(2\q)]^-1/4^
_refine_ls_extinction_method SHELXL
_refine_ls_goodness_of_fit_ref 1.193
_refine_ls_hydrogen_treatment mixed
_refine_ls_matrix_type full
_refine_ls_number_parameters 82
_refine_ls_number_reflns 776
_refine_ls_number_restraints 0
_refine_ls_restrained_S_all 1.193
_refine_ls_R_factor_all 0.0448
_refine_ls_R_factor_gt 0.0443
_refine_ls_shift/su_max 1.261
_refine_ls_shift/su_mean 0.110
_refine_ls_structure_factor_coef Fsqd
_refine_ls_weighting_details 'calc w=1/[\s^2^(Fo^2^)+(0.0731P)^2^+5.9660P] where P=(Fo^2^+2Fc^2^)/3'
_refine_ls_weighting_scheme calc
_refine_ls_wR_factor_gt 0.1298
_refine_ls_wR_factor_ref 0.1304
_reflns_number_gt 759
_reflns_number_total 776
_reflns_threshold_expression >2sigma(I)
_cod_data_source_file ic040076m_2.cif
_cod_data_source_block sol
_cod_original_cell_volume 2144.9(8)
_cod_original_sg_symbol_H-M 'P 4/n c c'
_cod_database_code 4311974

loop_
_symmetry_equiv_pos_as_xyz
'x, y, z'
'-x+1/2, -y+1/2, z'
'-y+1/2, x, z'
'y, -x+1/2, z'
'-x, y+1/2, -z+1/2'
'x+1/2, -y, -z+1/2'
'y+1/2, x+1/2, -z+1/2'
'-y, -x, -z+1/2'
'-x, -y, -z'
'x-1/2, y-1/2, -z'
'y-1/2, -x, -z'
'-y, x-1/2, -z'
'x, -y-1/2, z-1/2'
'-x-1/2, y, z-1/2'
'-y-1/2, -x-1/2, z-1/2'
'y, x, z-1/2'

loop_
_atom_site_label
_atom_site_type_symbol
_atom_site_fract_x
_atom_site_fract_y
_atom_site_fract_z
_atom_site_U_iso_or_equiv
_atom_site_adp_type
_atom_site_occupancy
_atom_site_symmetry_multiplicity
_atom_site_calc_flag
_atom_site_refinement_flags
_atom_site_disorder_assembly
_atom_site_disorder_group
Mn1 Mn -0.2500 0.2500 0.2500 0.0142(4) Uani 1 4 d S . .
N1 N 0.0757(2) 0.2501(2) -0.06461(19) 0.0148(7) Uani 1 1 d . . .
P1 P -0.01853(7) 0.23357(8) 0.11516(6) 0.0167(4) Uani 1 1 d . . .
C1 C 0.1678(3) 0.0912(3) -0.1420(2) 0.0151(8) Uani 1 1 d . . .
H1A H 0.1528 0.0219 -0.1716 0.018 Uiso 1 1 calc R . .
H1B H 0.1976 0.1389 -0.1901 0.018 Uiso 1 1 calc R . .
C2 C 0.0629(3) 0.1390(3) -0.1050(2) 0.0161(8) Uani 1 1 d . . .
H2A H 0.0108 0.1416 -0.1565 0.019 Uiso 1 1 calc R . .
H2B H 0.0339 0.0916 -0.0562 0.019 Uiso 1 1 calc R . .
C3 C -0.0237(3) 0.2777(3) -0.0084(2) 0.0166(8) Uani 1 1 d . . .
H3A H -0.0860 0.2447 -0.0388 0.020 Uiso 1 1 calc R . .
H3B H -0.0340 0.3556 -0.0099 0.020 Uiso 1 1 calc R . .
O1 O 0.0745(2) 0.2976(2) 0.16111(19) 0.0312(8) Uani 1 1 d . . .
H1C H 0.0759 0.3591 0.1391 0.047 Uiso 1 1 calc R . .
O2 O 0.00922(19) 0.1140(2) 0.11963(16) 0.0201(7) Uani 1 1 d . . .
O3 O -0.1272(2) 0.2609(2) 0.1556(2) 0.0291(7) Uani 1 1 d . . .
H1D H 0.4(4) -1(4) 0.045(7) 0.18(12) Uiso 1 1 d . . .

loop_
_atom_site_aniso_label
_atom_site_aniso_U_11
_atom_site_aniso_U_22
_atom_site_aniso_U_33
_atom_site_aniso_U_23
_atom_site_aniso_U_13
_atom_site_aniso_U_12
Mn1 0.0171(5) 0.0171(5) 0.0086(6) 0.000 0.000 0.0017(4)
N1 0.0152(15) 0.0139(14) 0.0153(14) 0.0005(11) 0.0026(12) 0.0007(11)
P1 0.0182(6) 0.0201(6) 0.0119(6) 0.0012(4) 0.0011(4) -0.0016(4)
C1 0.0174(18) 0.0179(18) 0.0099(17) 0.0009(14) -0.0019(14) 0.0005(14)
C2 0.0152(18) 0.0165(18) 0.0165(17) 0.0009(14) 0.0003(14) -0.0008(14)
C3 0.0179(19) 0.0202(19) 0.0118(18) 0.0020(14) 0.0027(13) 0.0012(15)
O1 0.0431(18) 0.0254(15) 0.0251(14) 0.0085(12) -0.0155(13) -0.0125(12)
O2 0.0231(14) 0.0201(14) 0.0173(13) 0.0011(10) -0.0015(10) -0.0008(10)
O3 0.0326(16) 0.0302(15) 0.0246(14) 0.0065(11) 0.0117(13) 0.0088(12)

loop_
_atom_type_symbol
_atom_type_description
_atom_type_scat_dispersion_real
_atom_type_scat_dispersion_imag
_atom_type_scat_source
C C 0.0033 0.0016 'International Tables Vol C Tables 4.2.6.8 and 6.1.1.4'
H H 0.0000 0.0000 'International Tables Vol C Tables 4.2.6.8 and 6.1.1.4'
N N 0.0061 0.0033 'International Tables Vol C Tables 4.2.6.8 and 6.1.1.4'
O O 0.0106 0.0060 'International Tables Vol C Tables 4.2.6.8 and 6.1.1.4'
P P 0.1023 0.0942 'International Tables Vol C Tables 4.2.6.8 and 6.1.1.4'
Mn Mn 0.3368 0.7283 'International Tables Vol C Tables 4.2.6.8 and 6.1.1.4'

loop_
_geom_angle_atom_site_label_1
_geom_angle_atom_site_label_2
_geom_angle_atom_site_label_3
_geom_angle
_geom_angle_site_symmetry_1
_geom_angle_site_symmetry_3
_geom_angle_publ_flag
O3 Mn1 O3 122.12(14) 7_455 2_455 ?
O3 Mn1 O3 109.38(17) 7_455 . ?
O3 Mn1 O3 97.84(17) 2_455 . ?
O3 Mn1 O3 97.84(17) 7_455 8 ?
O3 Mn1 O3 109.38(17) 2_455 8 ?
O3 Mn1 O3 122.12(14) . 8 ?
C2 N1 C3 108.8(3) . . ?
C2 N1 C1 111.0(2) . 4 ?
C3 N1 C1 109.5(2) . 4 ?
C2 N1 H1D 33(10) . . ?
C3 N1 H1D 111(7) . . ?
C1 N1 H1D 133(3) 4 . ?
O3 P1 O2 113.96(15) . . ?
O3 P1 O1 113.22(17) . . ?
O2 P1 O1 108.33(15) . . ?
O3 P1 C3 105.31(16) . . ?
O2 P1 C3 109.79(15) . . ?
O1 P1 C3 105.87(16) . . ?
N1 C1 C2 112.2(3) 3 . ?
N1 C1 H1A 109.2 3 . ?
C2 C1 H1A 109.1 . . ?
N1 C1 H1B 109.2 3 . ?
C2 C1 H1B 109.1 . . ?
H1A C1 H1B 107.9 . . ?
N1 C2 C1 113.4(3) . . ?
N1 C2 H2A 108.9 . . ?
C1 C2 H2A 108.9 . . ?
N1 C2 H2B 108.9 . . ?
C1 C2 H2B 108.9 . . ?
H2A C2 H2B 107.7 . . ?
N1 C3 P1 113.9(2) . . ?
N1 C3 H3A 108.8 . . ?
P1 C3 H3A 108.8 . . ?
N1 C3 H3B 108.8 . . ?
P1 C3 H3B 108.8 . . ?
H3A C3 H3B 107.6 . . ?
P1 O1 H1C 109.4 . . ?
P1 O3 Mn1 155.30(17) . . ?

loop_
_geom_bond_atom_site_label_1
_geom_bond_atom_site_label_2
_geom_bond_distance
_geom_bond_site_symmetry_2
_geom_bond_publ_flag
Mn1 O3 2.020(3) 7_455 ?
Mn1 O3 2.020(3) 2_455 ?
Mn1 O3 2.020(3) . ?
Mn1 O3 2.020(3) 8 ?
N1 C2 1.494(4) . ?
N1 C3 1.500(4) . ?
N1 C1 1.499(4) 4 ?
N1 H1D 19(10) . ?
P1 O3 1.496(3) . ?
P1 O2 1.518(3) . ?
P1 O1 1.537(3) . ?
P1 C3 1.823(3) . ?
C1 N1 1.499(4) 3 ?
C1 C2 1.515(5) . ?
C1 H1A 0.9700 . ?
C1 H1B 0.9700 . ?
C2 H2A 0.9700 . ?
C2 H2B 0.9700 . ?
C3 H3A 0.9700 . ?
C3 H3B 0.9700 . ?
O1 H1C 0.8200 . ?

loop_
_geom_hbond_atom_site_label_D
_geom_hbond_atom_site_label_H
_geom_hbond_atom_site_label_A
_geom_hbond_distance_DH
_geom_hbond_distance_HA
_geom_hbond_distance_DA
_geom_hbond_angle_DHA
_geom_hbond_site_symmetry_A
O1 H1C O2 0.82 1.72 2.504(3) 160.7 4

loop_
_geom_torsion_atom_site_label_1
_geom_torsion_atom_site_label_2
_geom_torsion_atom_site_label_3
_geom_torsion_atom_site_label_4
_geom_torsion
_geom_torsion_site_symmetry_1
_geom_torsion_site_symmetry_2
_geom_torsion_site_symmetry_3
_geom_torsion_site_symmetry_4
_geom_torsion_publ_flag
C3 N1 C2 C1 -165.6(3) . . . . ?
C1 N1 C2 C1 73.9(4) 4 . . . ?
N1 C1 C2 N1 63.4(4) 3 . . . ?
C2 N1 C3 P1 87.4(3) . . . . ?
C1 N1 C3 P1 -151.1(2) 4 . . . ?
O3 P1 C3 N1 -175.7(2) . . . . ?
O2 P1 C3 N1 -52.7(3) . . . . ?
O1 P1 C3 N1 64.1(3) . . . . ?
O2 P1 O3 Mn1 40.3(5) . . . . ?
O1 P1 O3 Mn1 -84.1(5) . . . . ?
C3 P1 O3 Mn1 160.6(4) . . . . ?
O3 Mn1 O3 P1 98.5(5) 7_455 . . . ?
O3 Mn1 O3 P1 -133.4(5) 2_455 . . . ?
O3 Mn1 O3 P1 -14.6(4) 8 . . . ?
